data_4315586
loop_
_publ_author_name
'Do Young Kim'
'Gregory S. Girolami'

_publ_section_title
;
 Highly Volatile Magnesium Complexes with the Aminodiboranate Anion, a New
 Chelating Borohydride. Synthesis and Characterization of Mg(H3BNMe2BH3)2
 and Related Compounds
;
_journal_name_full 'Inorganic Chemistry'
_journal_page_first 4942
_journal_page_last 4948
_journal_paper_doi 10.1021/ic1000667
_journal_volume 49
_journal_year 2010
_chemical_formula_sum 'C8 H34 B4 Mg N2 O2'
_chemical_formula_weight 257.92
_chemical_name_systematic
; 
 ? 
;
_space_group_IT_number 15
_symmetry_space_group_name_Hall '-C 2yc'
_symmetry_space_group_name_H-M 'C 1 2/c 1'
_atom_sites_solution_hydrogens geom
_atom_sites_solution_primary direct
_atom_sites_solution_secondary difmap
_audit_creation_method SHELXL-97
_cell_angle_alpha 90.00
_cell_angle_beta 125.324(3)
_cell_angle_gamma 90.00
_cell_formula_units_Z 8
_cell_length_a 22.5822(17)
_cell_length_b 13.6560(10)
_cell_length_c 14.700(2)
_cell_measurement_reflns_used 4585
_cell_measurement_temperature 193(2)
_cell_measurement_theta_max 26.51
_cell_measurement_theta_min 1.86
_cell_volume 3698.6(7)
_computing_structure_refinement 'SHELXL-97 (Sheldrick, 1997)'
_computing_structure_solution 'SHELXS-97 (Sheldrick, 1990)'
_diffrn_ambient_temperature 193(2)
_diffrn_measured_fraction_theta_full 0.997
_diffrn_measured_fraction_theta_max 0.997
_diffrn_radiation_monochromator graphite
_diffrn_radiation_source 'fine-focus sealed tube'
_diffrn_radiation_type MoK\a
_diffrn_radiation_wavelength 0.71073
_diffrn_reflns_av_R_equivalents 0.0465
_diffrn_reflns_av_sigmaI/netI 0.0492
_diffrn_reflns_limit_h_max 28
_diffrn_reflns_limit_h_min -28
_diffrn_reflns_limit_k_max 17
_diffrn_reflns_limit_k_min -15
_diffrn_reflns_limit_l_max 18
_diffrn_reflns_limit_l_min -14
_diffrn_reflns_number 18606
_diffrn_reflns_theta_full 26.51
_diffrn_reflns_theta_max 26.51
_diffrn_reflns_theta_min 1.86
_exptl_absorpt_coefficient_mu 0.088
_exptl_absorpt_correction_T_max 0.989
_exptl_absorpt_correction_T_min 0.970
_exptl_absorpt_correction_type integration
_exptl_crystal_density_diffrn 0.926
_exptl_crystal_density_method 'not measured'
_exptl_crystal_F_000 1152
_exptl_crystal_size_max 0.32
_exptl_crystal_size_mid 0.25
_exptl_crystal_size_min 0.18
_refine_diff_density_max 0.179
_refine_diff_density_min -0.172
_refine_diff_density_rms 0.032
_refine_ls_extinction_method none
_refine_ls_goodness_of_fit_ref 0.917
_refine_ls_hydrogen_treatment mixed
_refine_ls_matrix_type full
_refine_ls_number_parameters 268
_refine_ls_number_reflns 3840
_refine_ls_number_restraints 0
_refine_ls_restrained_S_all 0.917
_refine_ls_R_factor_all 0.0633
_refine_ls_R_factor_gt 0.0349
_refine_ls_shift/su_max 0.001
_refine_ls_shift/su_mean 0.000
_refine_ls_structure_factor_coef Fsqd
_refine_ls_weighting_details 'calc w=1/[\s^2^(Fo^2^)+(0.0473P)^2^+0.0000P] where P=(Fo^2^+2Fc^2^)/3'
_refine_ls_weighting_scheme calc
_refine_ls_wR_factor_gt 0.0808
_refine_ls_wR_factor_ref 0.0884
_reflns_number_gt 2554
_reflns_number_total 3840
_reflns_threshold_expression >2sigma(I)
_cod_data_source_file ic1000667_si_004.cif
_cod_data_source_block ga08iface
_cod_original_sg_symbol_H-M 'C 2/c '
_cod_database_code 4315586

loop_
_symmetry_equiv_pos_as_xyz
'x, y, z'
'-x, y, -z+1/2'
'x+1/2, y+1/2, z'
'-x+1/2, y+1/2, -z+1/2'
'-x, -y, -z'
'x, -y, z-1/2'
'-x+1/2, -y+1/2, -z'
'x+1/2, -y+1/2, z-1/2'

loop_
_atom_site_label
_atom_site_type_symbol
_atom_site_fract_x
_atom_site_fract_y
_atom_site_fract_z
_atom_site_U_iso_or_equiv
_atom_site_adp_type
_atom_site_occupancy
_atom_site_symmetry_multiplicity
_atom_site_calc_flag
_atom_site_refinement_flags
_atom_site_disorder_assembly
_atom_site_disorder_group
Mg1 Mg 0.21621(2) 0.48321(3) 0.30248(4) 0.02880(14) Uani 1 1 d . . .
B1 B 0.32349(10) 0.44516(13) 0.50794(14) 0.0379(4) Uani 1 1 d . . .
H11 H 0.2709(7) 0.4918(9) 0.4671(11) 0.035(4) Uiso 1 1 d . . .
H12 H 0.3383(8) 0.4196(11) 0.5889(13) 0.057(4) Uiso 1 1 d . . .
H13 H 0.3130(7) 0.3822(9) 0.4505(12) 0.045(4) Uiso 1 1 d . . .
B2 B 0.36384(10) 0.53875(13) 0.39950(14) 0.0369(4) Uani 1 1 d . . .
H21 H 0.3698(7) 0.4704(10) 0.3613(11) 0.044(4) Uiso 1 1 d . . .
H22 H 0.3024(7) 0.5648(9) 0.3431(11) 0.039(4) Uiso 1 1 d . . .
H23 H 0.4001(7) 0.6013(10) 0.4062(11) 0.044(4) Uiso 1 1 d . . .
N1 N 0.38435(6) 0.51226(8) 0.51971(9) 0.0344(3) Uani 1 1 d . . .
B3 B 0.14191(10) 0.62964(13) 0.30661(14) 0.0365(4) Uani 1 1 d . . .
H31 H 0.1390(7) 0.5471(10) 0.3228(11) 0.045(4) Uiso 1 1 d . . .
H32 H 0.1995(8) 0.6483(10) 0.3385(11) 0.040(4) Uiso 1 1 d . . .
H33 H 0.1213(7) 0.6723(10) 0.3473(11) 0.044(4) Uiso 1 1 d . . .
B4 B 0.12237(10) 0.57563(13) 0.12335(14) 0.0387(4) Uani 1 1 d . . .
H41 H 0.1145(7) 0.4959(9) 0.1405(11) 0.039(4) Uiso 1 1 d . . .
H42 H 0.1849(8) 0.5897(10) 0.1696(12) 0.051(4) Uiso 1 1 d . . .
H43 H 0.0938(8) 0.5853(10) 0.0318(12) 0.050(4) Uiso 1 1 d . . .
N2 N 0.09345(6) 0.64443(8) 0.17588(9) 0.0330(3) Uani 1 1 d . . .
C1 C 0.45510(10) 0.46039(15) 0.58207(14) 0.0539(5) Uani 1 1 d . . .
H1A H 0.4678(10) 0.4424(13) 0.6533(17) 0.081 Uiso 1 1 d . . .
H1B H 0.4938(11) 0.4996(13) 0.5887(16) 0.081 Uiso 1 1 d . . .
H1C H 0.4488(9) 0.4005(14) 0.5410(16) 0.081 Uiso 1 1 d . . .
C2 C 0.39212(11) 0.60219(14) 0.58203(17) 0.0554(5) Uani 1 1 d . . .
H2A H 0.4044(10) 0.5880(13) 0.6558(16) 0.083 Uiso 1 1 d . . .
H2B H 0.3453(11) 0.6396(13) 0.5391(15) 0.083 Uiso 1 1 d . . .
H2C H 0.4304(11) 0.6420(13) 0.5905(16) 0.083 Uiso 1 1 d . . .
C3 C 0.09669(11) 0.74824(12) 0.14901(16) 0.0529(5) Uani 1 1 d . . .
H3A H 0.0662(10) 0.7546(13) 0.0663(16) 0.079 Uiso 1 1 d . . .
H3B H 0.1484(11) 0.7641(13) 0.1768(15) 0.079 Uiso 1 1 d . . .
H3C H 0.0813(10) 0.7894(13) 0.1822(15) 0.079 Uiso 1 1 d . . .
C4 C 0.01681(9) 0.61953(15) 0.12816(16) 0.0535(5) Uani 1 1 d . . .
H4A H -0.0102(10) 0.6241(13) 0.0485(17) 0.080 Uiso 1 1 d . . .
H4B H -0.0029(10) 0.6639(13) 0.1558(16) 0.080 Uiso 1 1 d . . .
H4C H 0.0135(10) 0.5539(14) 0.1462(16) 0.080 Uiso 1 1 d . . .
C5 C 0.14952(13) 0.34076(14) 0.38967(17) 0.0579(5) Uani 1 1 d . . .
H5A H 0.1105(11) 0.2942(14) 0.3615(15) 0.087 Uiso 1 1 d . . .
H5B H 0.1342(10) 0.4033(15) 0.4029(16) 0.087 Uiso 1 1 d . . .
H5C H 0.1908(11) 0.3172(13) 0.4533(17) 0.087 Uiso 1 1 d . . .
C6 C 0.23995(10) 0.40975(13) 0.12532(14) 0.0438(4) Uani 1 1 d . . .
H6A H 0.2609(9) 0.3559(12) 0.1108(14) 0.066 Uiso 1 1 d . . .
H6B H 0.2733(10) 0.4621(13) 0.1544(15) 0.066 Uiso 1 1 d . . .
H6C H 0.1923(9) 0.4267(12) 0.0562(15) 0.066 Uiso 1 1 d . . .
C7 C 0.18000(10) 0.27097(11) 0.27209(14) 0.0418(4) Uani 1 1 d . . .
H7A H 0.1420(8) 0.2235(11) 0.2484(12) 0.050 Uiso 1 1 d . . .
H7B H 0.2274(8) 0.2462(11) 0.3362(12) 0.050 Uiso 1 1 d . . .
C8 C 0.18255(9) 0.29815(11) 0.17591(13) 0.0391(4) Uani 1 1 d . . .
H8A H 0.2033(8) 0.2463(11) 0.1597(12) 0.047 Uiso 1 1 d . . .
H8B H 0.1334(8) 0.3146(10) 0.1121(13) 0.047 Uiso 1 1 d . . .
O1 O 0.16208(5) 0.35849(6) 0.30549(7) 0.0352(2) Uani 1 1 d . . .
O2 O 0.22970(5) 0.38153(6) 0.20987(7) 0.0308(2) Uani 1 1 d . . .

loop_
_atom_site_aniso_label
_atom_site_aniso_U_11
_atom_site_aniso_U_22
_atom_site_aniso_U_33
_atom_site_aniso_U_23
_atom_site_aniso_U_13
_atom_site_aniso_U_12
Mg1 0.0352(3) 0.0264(2) 0.0293(2) -0.00074(19) 0.0212(2) -0.00100(19)
B1 0.0458(11) 0.0374(9) 0.0301(9) 0.0019(8) 0.0218(8) 0.0021(8)
B2 0.0323(10) 0.0383(10) 0.0373(9) 0.0042(8) 0.0186(8) 0.0022(8)
N1 0.0320(7) 0.0345(6) 0.0309(6) -0.0056(5) 0.0149(5) 0.0020(5)
B3 0.0359(11) 0.0366(10) 0.0389(9) -0.0004(8) 0.0227(8) 0.0044(8)
B4 0.0423(11) 0.0409(10) 0.0344(9) 0.0034(8) 0.0230(9) 0.0067(8)
N2 0.0281(7) 0.0307(6) 0.0383(6) 0.0031(5) 0.0181(5) 0.0031(5)
C1 0.0388(11) 0.0730(13) 0.0316(9) 0.0014(8) 0.0099(8) 0.0155(9)
C2 0.0558(12) 0.0529(11) 0.0605(12) -0.0268(9) 0.0352(11) -0.0127(9)
C3 0.0628(13) 0.0330(9) 0.0584(11) 0.0120(8) 0.0325(10) 0.0092(8)
C4 0.0302(10) 0.0681(12) 0.0545(11) -0.0021(10) 0.0201(9) 0.0006(9)
C5 0.0872(16) 0.0506(11) 0.0682(12) 0.0038(10) 0.0636(12) -0.0079(11)
C6 0.0571(12) 0.0507(10) 0.0382(9) 0.0004(8) 0.0359(9) 0.0030(9)
C7 0.0542(11) 0.0261(8) 0.0506(9) -0.0038(7) 0.0335(9) -0.0046(7)
C8 0.0448(10) 0.0308(8) 0.0414(8) -0.0088(7) 0.0247(8) -0.0033(7)
O1 0.0469(6) 0.0288(5) 0.0407(5) 0.0002(4) 0.0315(5) -0.0031(4)
O2 0.0374(6) 0.0301(5) 0.0298(5) -0.0018(4) 0.0222(4) 0.0000(4)

loop_
_atom_type_symbol
_atom_type_description
_atom_type_scat_dispersion_real
_atom_type_scat_dispersion_imag
_atom_type_scat_source
C C 0.0033 0.0016 'International Tables Vol C Tables 4.2.6.8 and 6.1.1.4'
H H 0.0000 0.0000 'International Tables Vol C Tables 4.2.6.8 and 6.1.1.4'
B B 0.0013 0.0007 'International Tables Vol C Tables 4.2.6.8 and 6.1.1.4'
N N 0.0061 0.0033 'International Tables Vol C Tables 4.2.6.8 and 6.1.1.4'
O O 0.0106 0.0060 'International Tables Vol C Tables 4.2.6.8 and 6.1.1.4'
Mg Mg 0.0486 0.0363 'International Tables Vol C Tables 4.2.6.8 and 6.1.1.4'

loop_
_geom_angle_atom_site_label_1
_geom_angle_atom_site_label_2
_geom_angle_atom_site_label_3
_geom_angle
_geom_angle_site_symmetry_1
_geom_angle_site_symmetry_3
_geom_angle_publ_flag
O2 Mg1 O1 77.38(4) . . ?
O2 Mg1 B4 90.19(5) . . ?
O1 Mg1 B4 105.91(5) . . ?
O2 Mg1 B1 103.57(5) . . ?
O1 Mg1 B1 88.65(5) . . ?
B4 Mg1 B1 161.98(6) . . ?
O2 Mg1 B3 148.83(5) . . ?
O1 Mg1 B3 103.16(5) . . ?
B4 Mg1 B3 59.36(5) . . ?
B1 Mg1 B3 107.59(6) . . ?
O2 Mg1 B2 86.22(5) . . ?
O1 Mg1 B2 136.33(5) . . ?
B4 Mg1 B2 114.43(6) . . ?
B1 Mg1 B2 56.11(5) . . ?
B3 Mg1 B2 111.14(6) . . ?
O2 Mg1 H11 127.8(4) . . ?
O1 Mg1 H11 89.0(4) . . ?
B4 Mg1 H11 141.8(4) . . ?
B1 Mg1 H11 24.9(4) . . ?
B3 Mg1 H11 83.2(4) . . ?
B2 Mg1 H11 69.7(4) . . ?
O2 Mg1 H22 94.7(4) . . ?
O1 Mg1 H22 156.0(4) . . ?
B4 Mg1 H22 96.6(4) . . ?
B1 Mg1 H22 71.0(4) . . ?
B3 Mg1 H22 95.3(4) . . ?
B2 Mg1 H22 19.7(4) . . ?
H11 Mg1 H22 78.0(5) . . ?
O2 Mg1 H31 143.9(4) . . ?
O1 Mg1 H31 78.2(4) . . ?
B4 Mg1 H31 71.5(4) . . ?
B1 Mg1 H31 102.0(4) . . ?
B3 Mg1 H31 25.5(4) . . ?
B2 Mg1 H31 129.5(4) . . ?
H11 Mg1 H31 77.7(5) . . ?
H22 Mg1 H31 117.6(5) . . ?
O2 Mg1 H32 150.7(3) . . ?
O1 Mg1 H32 126.0(3) . . ?
B4 Mg1 H32 67.7(3) . . ?
B1 Mg1 H32 95.2(3) . . ?
B3 Mg1 H32 25.3(3) . . ?
B2 Mg1 H32 85.9(3) . . ?
H11 Mg1 H32 75.0(5) . . ?
H22 Mg1 H32 70.2(5) . . ?
H31 Mg1 H32 48.2(5) . . ?
O2 Mg1 H41 78.3(3) . . ?
O1 Mg1 H41 80.1(3) . . ?
B4 Mg1 H41 26.6(3) . . ?
B1 Mg1 H41 167.9(3) . . ?
B3 Mg1 H41 71.2(3) . . ?
B2 Mg1 H41 135.9(4) . . ?
H11 Mg1 H41 148.9(5) . . ?
H22 Mg1 H41 120.9(5) . . ?
H31 Mg1 H41 71.6(5) . . ?
H32 Mg1 H41 88.0(5) . . ?
O2 Mg1 H42 87.4(4) . . ?
O1 Mg1 H42 131.3(4) . . ?
B4 Mg1 H42 27.3(4) . . ?
B1 Mg1 H42 140.1(4) . . ?
B3 Mg1 H42 68.7(4) . . ?
B2 Mg1 H42 87.2(4) . . ?
H11 Mg1 H42 134.2(5) . . ?
H22 Mg1 H42 69.9(6) . . ?
H31 Mg1 H42 89.1(5) . . ?
H32 Mg1 H42 64.1(5) . . ?
H41 Mg1 H42 51.4(5) . . ?
N1 B1 Mg1 100.28(9) . . ?
N1 B1 H11 107.7(6) . . ?
Mg1 B1 H11 46.0(6) . . ?
N1 B1 H12 111.7(8) . . ?
Mg1 B1 H12 145.1(8) . . ?
H11 B1 H12 108.4(10) . . ?
N1 B1 H13 108.5(7) . . ?
Mg1 B1 H13 68.5(7) . . ?
H11 B1 H13 108.7(9) . . ?
H12 B1 H13 111.8(10) . . ?
N1 B2 Mg1 90.02(8) . . ?
N1 B2 H21 108.7(7) . . ?
Mg1 B2 H21 88.4(7) . . ?
N1 B2 H22 108.4(6) . . ?
Mg1 B2 H22 34.8(6) . . ?
H21 B2 H22 109.0(9) . . ?
N1 B2 H23 109.8(7) . . ?
Mg1 B2 H23 143.7(7) . . ?
H21 B2 H23 111.8(9) . . ?
H22 B2 H23 108.9(9) . . ?
C2 N1 C1 108.28(13) . . ?
C2 N1 B1 109.50(12) . . ?
C1 N1 B1 110.46(13) . . ?
C2 N1 B2 110.71(13) . . ?
C1 N1 B2 108.26(12) . . ?
B1 N1 B2 109.61(11) . . ?
N2 B3 Mg1 94.10(8) . . ?
N2 B3 H31 107.0(7) . . ?
Mg1 B3 H31 51.7(7) . . ?
N2 B3 H32 107.3(7) . . ?
Mg1 B3 H32 65.4(7) . . ?
H31 B3 H32 108.8(9) . . ?
N2 B3 H33 112.1(7) . . ?
Mg1 B3 H33 151.8(7) . . ?
H31 B3 H33 107.9(9) . . ?
H32 B3 H33 113.5(10) . . ?
N2 B4 Mg1 96.93(9) . . ?
N2 B4 H41 107.1(7) . . ?
Mg1 B4 H41 56.7(7) . . ?
N2 B4 H42 108.6(7) . . ?
Mg1 B4 H42 58.9(7) . . ?
H41 B4 H42 108.3(9) . . ?
N2 B4 H43 113.9(7) . . ?
Mg1 B4 H43 149.0(7) . . ?
H41 B4 H43 108.7(10) . . ?
H42 B4 H43 110.0(10) . . ?
C4 N2 C3 108.46(13) . . ?
C4 N2 B4 109.40(12) . . ?
C3 N2 B4 109.90(12) . . ?
C4 N2 B3 110.11(12) . . ?
C3 N2 B3 109.85(12) . . ?
B4 N2 B3 109.11(11) . . ?
N1 C1 H1A 109.8(11) . . ?
N1 C1 H1B 112.3(12) . . ?
H1A C1 H1B 110.5(17) . . ?
N1 C1 H1C 107.4(11) . . ?
H1A C1 H1C 108.0(15) . . ?
H1B C1 H1C 108.7(15) . . ?
N1 C2 H2A 112.4(11) . . ?
N1 C2 H2B 109.2(11) . . ?
H2A C2 H2B 108.8(15) . . ?
N1 C2 H2C 108.9(11) . . ?
H2A C2 H2C 108.1(16) . . ?
H2B C2 H2C 109.5(16) . . ?
N2 C3 H3A 107.6(11) . . ?
N2 C3 H3B 108.6(10) . . ?
H3A C3 H3B 107.1(14) . . ?
N2 C3 H3C 110.2(11) . . ?
H3A C3 H3C 112.5(15) . . ?
H3B C3 H3C 110.6(16) . . ?
N2 C4 H4A 107.9(11) . . ?
N2 C4 H4B 110.5(11) . . ?
H4A C4 H4B 110.4(16) . . ?
N2 C4 H4C 110.1(12) . . ?
H4A C4 H4C 107.8(16) . . ?
H4B C4 H4C 110.1(15) . . ?
O1 C5 H5A 109.1(11) . . ?
O1 C5 H5B 106.9(11) . . ?
H5A C5 H5B 108.6(15) . . ?
O1 C5 H5C 110.3(13) . . ?
H5A C5 H5C 110.1(17) . . ?
H5B C5 H5C 111.7(17) . . ?
O2 C6 H6A 109.3(10) . . ?
O2 C6 H6B 107.2(10) . . ?
H6A C6 H6B 108.4(14) . . ?
O2 C6 H6C 109.0(10) . . ?
H6A C6 H6C 109.5(14) . . ?
H6B C6 H6C 113.4(14) . . ?
O1 C7 C8 106.81(12) . . ?
O1 C7 H7A 108.3(9) . . ?
C8 C7 H7A 109.8(9) . . ?
O1 C7 H7B 108.8(9) . . ?
C8 C7 H7B 111.9(9) . . ?
H7A C7 H7B 111.1(13) . . ?
O2 C8 C7 107.11(12) . . ?
O2 C8 H8A 107.7(9) . . ?
C7 C8 H8A 110.2(9) . . ?
O2 C8 H8B 110.6(8) . . ?
C7 C8 H8B 108.8(9) . . ?
H8A C8 H8B 112.3(12) . . ?
C7 O1 C5 112.82(12) . . ?
C7 O1 Mg1 112.53(8) . . ?
C5 O1 Mg1 123.86(10) . . ?
C8 O2 C6 111.61(11) . . ?
C8 O2 Mg1 113.30(8) . . ?
C6 O2 Mg1 122.76(9) . . ?

loop_
_geom_bond_atom_site_label_1
_geom_bond_atom_site_label_2
_geom_bond_distance
_geom_bond_site_symmetry_2
_geom_bond_publ_flag
Mg1 O2 2.0865(9) . ?
Mg1 O1 2.1118(10) . ?
Mg1 B4 2.5621(18) . ?
Mg1 B1 2.6077(18) . ?
Mg1 B3 2.6333(18) . ?
Mg1 B2 2.8680(19) . ?
Mg1 H11 1.984(13) . ?
Mg1 H22 2.010(13) . ?
Mg1 H31 2.119(13) . ?
Mg1 H32 2.395(13) . ?
Mg1 H41 2.157(14) . ?
Mg1 H42 2.199(14) . ?
B1 N1 1.576(2) . ?
B1 H11 1.163(13) . ?
B1 H12 1.091(15) . ?
B1 H13 1.130(13) . ?
B2 N1 1.588(2) . ?
B2 H21 1.137(13) . ?
B2 H22 1.187(13) . ?
B2 H23 1.147(14) . ?
N1 C2 1.4807(19) . ?
N1 C1 1.484(2) . ?
B3 N2 1.581(2) . ?
B3 H31 1.162(14) . ?
B3 H32 1.127(13) . ?
B3 H33 1.112(14) . ?
B4 N2 1.5776(19) . ?
B4 H41 1.154(12) . ?
B4 H42 1.177(14) . ?
B4 H43 1.114(14) . ?
N2 C4 1.483(2) . ?
N2 C3 1.4847(19) . ?
C1 H1A 0.944(19) . ?
C1 H1B 0.980(19) . ?
C1 H1C 0.976(19) . ?
C2 H2A 0.970(19) . ?
C2 H2B 1.002(19) . ?
C2 H2C 0.97(2) . ?
C3 H3A 0.996(19) . ?
C3 H3B 1.013(19) . ?
C3 H3C 0.933(18) . ?
C4 H4A 0.96(2) . ?
C4 H4B 0.968(18) . ?
C4 H4C 0.950(19) . ?
C5 O1 1.4408(18) . ?
C5 H5A 0.964(19) . ?
C5 H5B 0.983(19) . ?
C5 H5C 0.92(2) . ?
C6 O2 1.4422(16) . ?
C6 H6A 0.962(17) . ?
C6 H6B 0.942(18) . ?
C6 H6C 0.990(17) . ?
C7 O1 1.4362(17) . ?
C7 C8 1.495(2) . ?
C7 H7A 0.966(15) . ?
C7 H7B 0.991(15) . ?
C8 O2 1.4369(16) . ?
C8 H8A 0.952(15) . ?
C8 H8B 0.978(15) . ?
